data_4516033
loop_
_publ_author_name
'Lan, Ping'
'Herlt, Anthony J.'
'Willis, Anthony C.'
'Taylor, Walter C.'
'Mander, Lewis N.'

_publ_section_title
;
 Structures of New Alkaloids from Rain Forest Trees <i>Galbulimima
 belgraveana</i> and <i>Galbulimima baccata</i> in Papua New Guinea,
 Indonesia, and Northern Australia.
;
_journal_issue 2
_journal_name_full 'ACS omega'
_journal_page_first 1912
_journal_page_last 1921
_journal_paper_doi 10.1021/acsomega.7b02065
_journal_volume 3
_journal_year 2018
_chemical_absolute_configuration ad
_chemical_compound_source local
_chemical_formula_moiety 'C21 H30 N O2 +, Cl -'
_chemical_formula_sum 'C21 H30 Cl N O2'
_chemical_formula_weight 363.93
_space_group_IT_number 4
_space_group_name_Hall 'P 2yb'
_space_group_name_H-M_alt 'P 1 21 1'
_symmetry_cell_setting monoclinic
_symmetry_space_group_name_Hall 'P 2yb'
_symmetry_space_group_name_H-M 'P 1 21 1'
_atom_sites_solution_hydrogens difmap
_atom_sites_solution_primary direct
_audit_creation_date 15-09-01
_audit_creation_method CRYSTALS_ver_14.40
_audit_update_record
;
2015-09-01 - Report on C21 H30 Cl N O2
             by Anthony C. Willis
             for   Ping Lan and Lew Mander

2015-09-01 - passes checkcif tests with warnings  
;
_cell_angle_alpha 90
_cell_angle_beta 113.189(3)
_cell_angle_gamma 90
_cell_formula_units_Z 2
_cell_length_a 10.1135(3)
_cell_length_b 8.7052(1)
_cell_length_c 11.4139(3)
_cell_measurement_reflns_used 6704
_cell_measurement_temperature 150
_cell_measurement_theta_max 72
_cell_measurement_theta_min 5
_cell_volume 923.70(4)
_computing_cell_refinement 'CrysAlisPro (Agilent Technologies, 2015)'
_computing_data_collection
;
CrysAlisPro, Agilent Technologies,
Version 1.171.37.35h (release 09-02-2015 CrysAlis171 .NET)
(compiled Feb 9 2015,16:26:32)
;
_computing_data_reduction 'CrysAlisPro (Agilent Technologies, 2015)'
_computing_molecular_graphics 'PLATON (Spek, 2008)'
_computing_publication_material 'CRYSTALS (Betteridge et al., 2003)'
_computing_structure_refinement 'CRYSTALS (Betteridge et al., 2003)'
_computing_structure_solution 'SIR92 (Altomare et al., 1994)'
_diffrn_ambient_temperature 150
_diffrn_measured_fraction_theta_full 0.997
_diffrn_measured_fraction_theta_max 0.997
_diffrn_measurement_device Area
_diffrn_measurement_device_type 'SuperNova, Dual, Cu at zero, EosS2'
_diffrn_measurement_method \w
_diffrn_radiation_monochromator mirror
_diffrn_radiation_source 'Supernova (Cu) X-ray Source'
_diffrn_radiation_type 'Cu K\a'
_diffrn_radiation_wavelength 1.54184
_diffrn_reflns_av_R_equivalents 0.018
_diffrn_reflns_limit_h_max 12
_diffrn_reflns_limit_h_min -12
_diffrn_reflns_limit_k_max 8
_diffrn_reflns_limit_k_min -10
_diffrn_reflns_limit_l_max 14
_diffrn_reflns_limit_l_min -13
_diffrn_reflns_number 10761
_diffrn_reflns_theta_full 72.190
_diffrn_reflns_theta_max 72.190
_diffrn_reflns_theta_min 4.757
_diffrn_standards_number 0
_exptl_absorpt_coefficient_mu 1.933
_exptl_absorpt_correction_T_max 0.94
_exptl_absorpt_correction_T_min 0.87
_exptl_absorpt_correction_type multi-scan
_exptl_absorpt_process_details
;
CrysAlisPro, Agilent Technologies,
Version 1.171.37.35h (release 09-02-2015 CrysAlis171 .NET)
(compiled Feb 9 2015,16:26:32)
Empirical absorption correction using spherical harmonics,
 implemented in SCALE3 ABSPACK scaling algorithm.
;
_exptl_crystal_colour colourless
_exptl_crystal_density_diffrn 1.308
_exptl_crystal_density_method 'not measured'
_exptl_crystal_description lath
_exptl_crystal_F_000 392
_exptl_crystal_size_max 0.256
_exptl_crystal_size_mid 0.090
_exptl_crystal_size_min 0.031
_refine_diff_density_max 0.45
_refine_diff_density_min -0.53
_refine_ls_abs_structure_details 'Flack (1983), 1105 Friedel-pairs'
_refine_ls_abs_structure_Flack 0.005(13)
_refine_ls_extinction_method None
_refine_ls_goodness_of_fit_ref 1.0051
_refine_ls_hydrogen_treatment mixed
_refine_ls_matrix_type full
_refine_ls_number_parameters 236
_refine_ls_number_reflns 3051
_refine_ls_number_restraints 1
_refine_ls_R_factor_all 0.0314
_refine_ls_R_factor_gt 0.0307
_refine_ls_shift/su_max 0.0017660
_refine_ls_shift/su_mean 0.0000896
_refine_ls_structure_factor_coef Fsqd
_refine_ls_weighting_details
;
 Method= Modified Sheldrick 
 w=1/[\s^2^(F^2^) + ( 0.06P)^2^ + 0.18P] 
 ,where P=(max(Fo^2^,0) + 2Fc^2^)/3 
;
_refine_ls_weighting_scheme calc
_refine_ls_wR_factor_all 0.0840
_refine_ls_wR_factor_gt 0.0831
_refine_ls_wR_factor_ref 0.0840
_reflns_limit_h_max 11
_reflns_limit_h_min -12
_reflns_limit_k_max 8
_reflns_limit_k_min -10
_reflns_limit_l_max 14
_reflns_limit_l_min 0
_reflns_number_gt 2974
_reflns_number_total 3051
_reflns_threshold_expression I>2.0\s(I)
_oxford_diffrn_Wilson_B_factor 2.01
_oxford_diffrn_Wilson_scale 0.01
_oxford_refine_ls_r_factor_ref 0.0314
_oxford_refine_ls_scale 11.7(5)
_oxford_reflns_number_all 3051
_oxford_reflns_threshold_expression_ref I>-10.0\s(I)
_oxford_structure_analysis_title 'Z:\man1511SN\Tony_man1511SN_data At 13:52 on'
_cod_data_source_file 15.cif
_cod_data_source_block man1511SN
_cod_original_sg_symbol_Hall 'P 2yb '
_cod_original_sg_symbol_H-M 'P 1 21 1 '
_cod_database_code 4516033

loop_
_symmetry_equiv_pos_as_xyz
x,y,z
-x,y+1/2,-z

loop_
_atom_site_label
_atom_site_type_symbol
_atom_site_fract_x
_atom_site_fract_y
_atom_site_fract_z
_atom_site_U_iso_or_equiv
_atom_site_occupancy
_atom_site_adp_type
_atom_site_refinement_flags_posn
C1 C 0.75269(17) 0.2636(2) 0.26611(16) 0.0202 1.0000 Uani .
C2 C 0.84101(18) 0.3574(2) 0.22679(16) 0.0215 1.0000 Uani .
C3 C 0.8646(2) 0.3135(3) 0.10763(18) 0.0272 1.0000 Uani .
C4 C 0.9865(2) 0.4027(3) 0.0920(2) 0.0338 1.0000 Uani .
C5 C 0.9813(2) 0.5713(3) 0.12133(19) 0.0357 1.0000 Uani .
C6 C 0.9985(2) 0.5950(2) 0.25898(19) 0.0305 1.0000 Uani .
C7 C 0.90150(17) 0.4906(2) 0.29681(17) 0.0225 1.0000 Uani .
C8 C 0.86872(17) 0.5275(2) 0.40145(17) 0.0222 1.0000 Uani .
C9 C 0.77871(18) 0.4348(2) 0.43714(16) 0.0207 1.0000 Uani .
C10 C 0.72245(17) 0.3003(2) 0.37231(16) 0.0199 1.0000 Uani .
O11 O 0.69659(15) 0.13545(19) 0.19598(13) 0.0277 1.0000 Uani .
C12 C 0.8989(2) 0.6746(2) 0.48002(18) 0.0272 1.0000 Uani .
C13 C 0.8804(2) 0.6161(2) 0.59987(18) 0.0278 1.0000 Uani .
C14 C 0.74428(19) 0.5167(2) 0.53961(16) 0.0220 1.0000 Uani .
O15 O 0.72051(15) 0.41043(18) 0.62250(12) 0.0264 1.0000 Uani .
C16 C 0.61537(19) 0.6319(2) 0.47971(16) 0.0219 1.0000 Uani .
C17 C 0.62758(19) 0.7292(2) 0.37138(17) 0.0233 1.0000 Uani .
C18 C 0.7811(2) 0.7940(2) 0.41218(19) 0.0281 1.0000 Uani .
N19 N 0.57553(16) 0.63780(19) 0.24516(14) 0.0216 1.0000 Uani .
C20 C 0.5897(2) 0.7275(3) 0.13832(18) 0.0308 1.0000 Uani .
C21 C 0.42082(18) 0.5803(2) 0.20689(16) 0.0244 1.0000 Uani .
C22 C 0.3753(2) 0.4833(3) 0.08658(17) 0.0307 1.0000 Uani .
C23 C 0.40953(18) 0.4842(2) 0.31425(17) 0.0245 1.0000 Uani .
C24 C 0.46349(18) 0.5672(3) 0.44126(15) 0.0259 1.0000 Uani .
Cl25 Cl 0.39907(5) 0.06149(9) 0.18902(4) 0.0322 1.0000 Uani .
H31 H 0.8811 0.2033 0.1106 0.0335 1.0000 Uiso R
H32 H 0.7770 0.3334 0.0323 0.0329 1.0000 Uiso R
H41 H 1.0791 0.3601 0.1536 0.0409 1.0000 Uiso R
H42 H 0.9784 0.3875 0.0045 0.0420 1.0000 Uiso R
H51 H 1.0579 0.6288 0.1086 0.0427 1.0000 Uiso R
H52 H 0.8900 0.6122 0.0656 0.0425 1.0000 Uiso R
H61 H 1.0997 0.5756 0.3163 0.0373 1.0000 Uiso R
H62 H 0.9774 0.7024 0.2722 0.0367 1.0000 Uiso R
H101 H 0.6655 0.2343 0.3974 0.0246 1.0000 Uiso R
H111 H 0.636(3) 0.109(4) 0.203(3) 0.0416 1.0000 Uiso .
H121 H 0.9977 0.7189 0.5001 0.0339 1.0000 Uiso R
H131 H 0.8724 0.7005 0.6515 0.0343 1.0000 Uiso R
H132 H 0.9587 0.5518 0.6526 0.0312 1.0000 Uiso R
H151 H 0.705(3) 0.458(3) 0.667(3) 0.0400 1.0000 Uiso .
H161 H 0.6268 0.7067 0.5452 0.0247 1.0000 Uiso R
H171 H 0.5593 0.8165 0.3502 0.0283 1.0000 Uiso R
H181 H 0.7928 0.8747 0.4723 0.0338 1.0000 Uiso R
H182 H 0.7963 0.8379 0.3401 0.0338 1.0000 Uiso R
H191 H 0.627(3) 0.556(3) 0.253(2) 0.0319 1.0000 Uiso .
H201 H 0.5566 0.6638 0.0624 0.0462 1.0000 Uiso R
H202 H 0.6919 0.7542 0.1610 0.0454 1.0000 Uiso R
H203 H 0.5292 0.8192 0.1256 0.0454 1.0000 Uiso R
H211 H 0.3637 0.6698 0.1928 0.0289 1.0000 Uiso R
H221 H 0.2832 0.4401 0.0771 0.0466 1.0000 Uiso R
H222 H 0.3624 0.5431 0.0137 0.0456 1.0000 Uiso R
H223 H 0.4405 0.4025 0.0972 0.0460 1.0000 Uiso R
H231 H 0.4576 0.3861 0.3227 0.0304 1.0000 Uiso R
H232 H 0.3096 0.4596 0.2908 0.0290 1.0000 Uiso R
H241 H 0.3959 0.6529 0.4303 0.0325 1.0000 Uiso R
H242 H 0.4604 0.4969 0.5086 0.0304 1.0000 Uiso R

loop_
_atom_site_aniso_label
_atom_site_aniso_U_11
_atom_site_aniso_U_22
_atom_site_aniso_U_33
_atom_site_aniso_U_23
_atom_site_aniso_U_13
_atom_site_aniso_U_12
C1 0.0191(7) 0.0184(9) 0.0242(7) -0.0024(7) 0.0098(6) 0.0006(7)
C2 0.0195(7) 0.0236(9) 0.0232(7) 0.0014(7) 0.0104(6) 0.0015(7)
C3 0.0290(8) 0.0298(10) 0.0281(9) -0.0031(7) 0.0169(7) -0.0035(8)
C4 0.0365(10) 0.0388(12) 0.0362(10) -0.0022(9) 0.0250(8) -0.0058(9)
C5 0.0394(9) 0.0343(12) 0.0417(10) 0.0035(10) 0.0249(8) -0.0073(10)
C6 0.0275(8) 0.0279(11) 0.0418(10) -0.0007(8) 0.0200(8) -0.0070(8)
C7 0.0183(7) 0.0216(9) 0.0281(8) 0.0016(7) 0.0096(6) -0.0010(7)
C8 0.0179(7) 0.0198(10) 0.0284(8) -0.0010(7) 0.0084(6) -0.0006(6)
C9 0.0204(7) 0.0194(9) 0.0230(7) -0.0005(7) 0.0091(6) 0.0018(7)
C10 0.0196(7) 0.0190(9) 0.0233(8) 0.0011(6) 0.0108(6) 0.0009(7)
O11 0.0318(6) 0.0264(7) 0.0312(6) -0.0089(6) 0.0192(5) -0.0080(6)
C12 0.0255(8) 0.0240(10) 0.0332(9) -0.0058(8) 0.0125(7) -0.0068(7)
C13 0.0284(8) 0.0267(10) 0.0263(8) -0.0062(7) 0.0086(7) -0.0016(8)
C14 0.0259(8) 0.0204(9) 0.0209(7) -0.0011(6) 0.0104(6) 0.0003(7)
O15 0.0368(7) 0.0220(7) 0.0239(6) 0.0016(5) 0.0156(5) 0.0020(6)
C16 0.0280(8) 0.0191(9) 0.0215(7) -0.0019(6) 0.0129(6) 0.0008(7)
C17 0.0299(8) 0.0160(9) 0.0269(8) -0.0010(7) 0.0143(7) 0.0017(7)
C18 0.0338(10) 0.0182(10) 0.0347(9) -0.0035(7) 0.0161(8) -0.0057(8)
N19 0.0253(7) 0.0198(8) 0.0223(7) 0.0029(6) 0.0121(6) 0.0035(6)
C20 0.0403(10) 0.0299(11) 0.0270(9) 0.0052(8) 0.0183(8) 0.0000(9)
C21 0.0220(7) 0.0258(10) 0.0271(8) 0.0030(8) 0.0114(6) 0.0043(7)
C22 0.0334(9) 0.0338(11) 0.0239(8) -0.0004(8) 0.0101(7) -0.0023(9)
C23 0.0210(7) 0.0270(10) 0.0275(9) 0.0016(8) 0.0116(7) 0.0008(7)
C24 0.0281(8) 0.0284(9) 0.0265(8) 0.0025(8) 0.0164(6) 0.0049(8)
Cl25 0.0347(2) 0.0318(3) 0.0343(2) 0.00120(19) 0.01810(17) -0.0038(2)

loop_
_atom_type_symbol
_atom_type_scat_dispersion_real
_atom_type_scat_dispersion_imag
_atom_type_scat_Cromer_Mann_a1
_atom_type_scat_Cromer_Mann_b1
_atom_type_scat_Cromer_Mann_a2
_atom_type_scat_Cromer_Mann_b2
_atom_type_scat_Cromer_Mann_a3
_atom_type_scat_Cromer_Mann_b3
_atom_type_scat_Cromer_Mann_a4
_atom_type_scat_Cromer_Mann_b4
_atom_type_scat_Cromer_Mann_c
_atom_type_scat_source
C 0.0181 0.0091 2.3100 20.8439 1.0200 10.2075 1.5886 0.5687 0.8650 51.6512 0.2156 'International Tables Vol C 4.2.6.8 and 6.1.1.4'
H 0.0000 0.0000 0.4930 10.5109 0.3229 26.1257 0.1402 3.1424 0.0408 57.7998 0.0030 'International Tables Vol C 4.2.6.8 and 6.1.1.4'
Cl 0.3639 0.7018 11.4604 0.0104 7.1964 1.1662 6.2556 18.5194 1.6455 47.7784 -9.5574 'International Tables Vol C 4.2.6.8 and 6.1.1.4'
N 0.0311 0.0180 12.2126 0.0057 3.1322 9.8933 2.0125 28.9975 1.1663 0.5826 -11.5290 'International Tables Vol C 4.2.6.8 and 6.1.1.4'
O 0.0492 0.0322 3.0485 13.2771 2.2868 5.7011 1.5463 0.3239 0.8670 32.9089 0.2508 'International Tables Vol C 4.2.6.8 and 6.1.1.4'

loop_
_geom_angle_atom_site_label_1
_geom_angle_atom_site_label_2
_geom_angle_atom_site_label_3
_geom_angle
_geom_angle_publ_flag
C2 C1 C10 121.74(16) yes
C2 C1 O11 117.27(15) yes
C10 C1 O11 120.99(15) yes
C1 C2 C3 118.86(17) yes
C1 C2 C7 119.11(16) yes
C3 C2 C7 122.01(16) yes
C2 C3 C4 113.32(16) yes
C2 C3 H31 107.6 no
C4 C3 H31 111.8 no
C2 C3 H32 109.6 no
C4 C3 H32 107.6 no
H31 C3 H32 106.8 no
C3 C4 C5 111.61(17) yes
C3 C4 H41 107.9 no
C5 C4 H41 108.1 no
C3 C4 H42 107.7 no
C5 C4 H42 111.1 no
H41 C4 H42 110.3 no
C4 C5 C6 111.08(18) yes
C4 C5 H51 111.4 no
C6 C5 H51 107.9 no
C4 C5 H52 108.8 no
C6 C5 H52 108.8 no
H51 C5 H52 108.8 no
C5 C6 C7 112.79(16) yes
C5 C6 H61 109.1 no
C7 C6 H61 109.0 no
C5 C6 H62 110.0 no
C7 C6 H62 108.8 no
H61 C6 H62 107.0 no
C6 C7 C2 121.17(16) yes
C6 C7 C8 120.18(17) yes
C2 C7 C8 118.64(16) yes
C7 C8 C9 121.34(16) yes
C7 C8 C12 129.51(16) yes
C9 C8 C12 108.50(15) yes
C8 C9 C10 120.85(16) yes
C8 C9 C14 109.11(15) yes
C10 C9 C14 129.60(16) yes
C1 C10 C9 118.24(15) yes
C1 C10 H101 119.7 no
C9 C10 H101 122.0 no
C1 O11 H111 113(3) no
C8 C12 C13 100.29(15) yes
C8 C12 C18 109.58(15) yes
C13 C12 C18 109.25(15) yes
C8 C12 H121 114.0 no
C13 C12 H121 112.3 no
C18 C12 H121 110.9 no
C12 C13 C14 100.90(14) yes
C12 C13 H131 111.1 no
C14 C13 H131 115.2 no
C12 C13 H132 113.0 no
C14 C13 H132 108.9 no
H131 C13 H132 107.9 no
C13 C14 C9 99.87(14) yes
C13 C14 O15 115.32(15) yes
C9 C14 O15 111.04(15) yes
C13 C14 C16 106.19(15) yes
C9 C14 C16 111.47(13) yes
O15 C14 C16 112.27(14) yes
C14 O15 H151 104(2) no
C14 C16 C17 112.60(13) yes
C14 C16 C24 117.25(16) yes
C17 C16 C24 111.12(14) yes
C14 C16 H161 105.5 no
C17 C16 H161 103.1 no
C24 C16 H161 105.8 no
C16 C17 C18 110.33(15) yes
C16 C17 N19 111.01(14) yes
C18 C17 N19 113.74(14) yes
C16 C17 H171 110.4 no
C18 C17 H171 108.4 no
N19 C17 H171 102.6 no
C12 C18 C17 113.15(16) yes
C12 C18 H181 106.4 no
C17 C18 H181 108.1 no
C12 C18 H182 110.0 no
C17 C18 H182 111.3 no
H181 C18 H182 107.6 no
C17 N19 C20 112.51(15) yes
C17 N19 C21 111.61(13) yes
C20 N19 C21 110.57(14) yes
C17 N19 H191 111.1(16) no
C20 N19 H191 105.3(16) no
C21 N19 H191 105.3(16) no
N19 C20 H201 108.5 no
N19 C20 H202 109.5 no
H201 C20 H202 109.1 no
N19 C20 H203 106.8 no
H201 C20 H203 110.9 no
H202 C20 H203 112.0 no
N19 C21 C22 110.50(14) yes
N19 C21 C23 109.94(13) yes
C22 C21 C23 109.21(17) yes
N19 C21 H211 105.5 no
C22 C21 H211 110.9 no
C23 C21 H211 110.8 no
C21 C22 H221 104.6 no
C21 C22 H222 112.1 no
H221 C22 H222 108.7 no
C21 C22 H223 110.6 no
H221 C22 H223 108.6 no
H222 C22 H223 111.9 no
C21 C23 C24 113.19(16) yes
C21 C23 H231 111.7 no
C24 C23 H231 110.3 no
C21 C23 H232 107.5 no
C24 C23 H232 108.4 no
H231 C23 H232 105.3 no
C16 C24 C23 113.12(13) yes
C16 C24 H241 109.0 no
C23 C24 H241 105.6 no
C16 C24 H242 109.8 no
C23 C24 H242 109.7 no
H241 C24 H242 109.5 no

loop_
_geom_bond_atom_site_label_1
_geom_bond_atom_site_label_2
_geom_bond_distance
_geom_bond_publ_flag
C1 C2 1.408(2) yes
C1 C10 1.399(2) yes
C1 O11 1.360(2) yes
C2 C3 1.519(2) yes
C2 C7 1.404(3) yes
C3 C4 1.525(3) yes
C3 H31 0.972 no
C3 H32 0.977 no
C4 C5 1.511(3) yes
C4 H41 0.995 no
C4 H42 0.979 no
C5 C6 1.525(3) yes
C5 H51 0.980 no
C5 H52 0.960 no
C6 C7 1.519(2) yes
C6 H61 0.989 no
C6 H62 0.983 no
C7 C8 1.397(2) yes
C8 C9 1.392(2) yes
C8 C12 1.524(2) yes
C9 C10 1.382(2) yes
C9 C14 1.523(2) yes
C10 H101 0.934 no
O11 H111 0.69(3) no
C12 C13 1.539(3) yes
C12 C18 1.540(3) yes
C12 H121 1.010 no
C13 C14 1.540(3) yes
C13 H131 0.965 no
C13 H132 0.963 no
C14 O15 1.410(2) yes
C14 C16 1.571(3) yes
O15 H151 0.71(3) no
C16 C17 1.544(2) yes
C16 C24 1.529(2) yes
C16 H161 0.964 no
C17 C18 1.541(3) yes
C17 N19 1.546(2) yes
C17 H171 0.990 no
C18 H181 0.957 no
C18 H182 0.973 no
N19 C20 1.502(2) yes
N19 C21 1.533(2) yes
N19 H191 0.87(3) no
C20 H201 0.970 no
C20 H202 0.989 no
C20 H203 0.982 no
C21 C22 1.521(3) yes
C21 C23 1.525(2) yes
C21 H211 0.945 no
C22 H221 0.971 no
C22 H222 0.945 no
C22 H223 0.939 no
C23 C24 1.516(2) yes
C23 H231 0.969 no
C23 H232 0.962 no
C24 H241 0.985 no
C24 H242 0.992 no

loop_
_geom_contact_atom_site_label_1
_geom_contact_atom_site_label_2
_geom_contact_distance
_geom_contact_site_symmetry_2
_geom_contact_publ_flag
Cl25 O15 3.1415(16) 2_646 no
Cl25 O11 3.0474(17) . no
O11 C22 3.292(2) 2_645 no
O11 Cl25 3.0474(17) . no
O15 Cl25 3.1415(16) 2_656 no
N19 C9 2.933(2) . no
N19 C8 2.955(2) . no
N19 C7 3.366(3) . no
N19 C10 3.354(2) . no
C2 C13 3.446(3) 2_746 no
C9 C23 3.460(3) . no
C10 C23 3.371(3) . no
C20 C22 3.520(3) 2_655 no

loop_
_geom_hbond_atom_site_label_D
_geom_hbond_atom_site_label_H
_geom_hbond_atom_site_label_A
_geom_hbond_site_symmetry_A
_geom_hbond_angle_DHA
_geom_hbond_distance_DH
_geom_hbond_distance_HA
_geom_hbond_distance_DA
_geom_hbond_publ_flag
N19 H191 C8 . 124(2) 0.87(3) 2.38(3) 2.955(3) yes
N19 H191 C9 . 129(2) 0.87(3) 2.31(3) 2.932(3) yes
N19 H191 C10 . 148(2) 0.87(3) 2.59(3) 3.353(3) yes
O11 H111 Cl25 . 166(3) 0.69(3) 2.37(3) 3.0474(17) yes
O15 H151 Cl25 2_656 163(3) 0.72(3) 2.45(3) 3.1415(16) yes

loop_
_geom_torsion_atom_site_label_1
_geom_torsion_atom_site_label_2
_geom_torsion_atom_site_label_3
_geom_torsion_atom_site_label_4
_geom_torsion
_geom_torsion_publ_flag
C20 N19 C21 C22 57.1(2) no
C17 N19 C21 C23 -56.17(18) no
C20 N19 C21 C23 177.77(16) no
C20 N19 C17 C16 -178.42(16) no
C21 N19 C17 C16 56.59(19) no
C20 N19 C17 C18 -53.2(2) no
C21 N19 C17 C18 -178.22(14) no
C17 N19 C21 C22 -176.82(15) no
C10 C1 C2 C7 0.6(3) no
O11 C1 C10 C9 -177.84(17) no
C10 C1 C2 C3 -177.73(17) no
O11 C1 C2 C3 1.8(3) no
C2 C1 C10 C9 1.7(3) no
O11 C1 C2 C7 -179.80(16) no
C7 C2 C3 C4 14.3(3) no
C1 C2 C7 C6 179.51(17) no
C1 C2 C3 C4 -167.36(18) no
C3 C2 C7 C8 176.66(18) no
C1 C2 C7 C8 -1.6(3) no
C3 C2 C7 C6 -2.2(3) no
C2 C3 C4 C5 -43.5(2) no
C3 C4 C5 C6 61.5(2) no
C4 C5 C6 C7 -48.1(2) no
C5 C6 C7 C2 19.0(3) no
C5 C6 C7 C8 -159.80(18) no
C6 C7 C8 C9 179.20(17) no
C2 C7 C8 C9 0.3(3) no
C6 C7 C8 C12 9.6(3) no
C2 C7 C8 C12 -169.28(18) no
C7 C8 C9 C14 -171.04(16) no
C12 C8 C9 C10 173.64(17) no
C7 C8 C9 C10 2.1(3) no
C9 C8 C12 C18 -87.84(19) no
C9 C8 C12 C13 27.0(2) no
C12 C8 C9 C14 0.5(2) no
C7 C8 C12 C18 82.8(2) no
C7 C8 C12 C13 -162.35(19) no
C14 C9 C10 C1 168.50(17) no
C8 C9 C10 C1 -3.1(3) no
C10 C9 C14 C13 159.90(18) no
C8 C9 C14 O15 -149.92(16) no
C10 C9 C14 O15 37.8(3) no
C8 C9 C14 C13 -27.77(18) no
C10 C9 C14 C16 -88.3(2) no
C8 C9 C14 C16 84.07(19) no
C18 C12 C13 C14 72.02(17) no
C8 C12 C18 C17 49.6(2) no
C8 C12 C13 C14 -43.08(18) no
C13 C12 C18 C17 -59.4(2) no
C12 C13 C14 C16 -72.72(17) no
C12 C13 C14 C9 43.21(16) no
C12 C13 C14 O15 162.27(16) no
C9 C14 C16 C17 -44.4(2) no
O15 C14 C16 C17 -169.74(14) no
O15 C14 C16 C24 -39.0(2) no
C9 C14 C16 C24 86.36(19) no
C13 C14 C16 C17 63.41(18) no
C13 C14 C16 C24 -165.83(15) no
C24 C16 C17 C18 179.72(16) no
C24 C16 C17 N19 -53.2(2) no
C14 C16 C24 C23 -79.9(2) no
C14 C16 C17 C18 -46.51(19) no
C17 C16 C24 C23 51.5(2) no
C14 C16 C17 N19 80.57(19) no
N19 C17 C18 C12 -81.47(19) no
C16 C17 C18 C12 44.1(2) no
N19 C21 C23 C24 54.2(2) no
C22 C21 C23 C24 175.64(16) no
C21 C23 C24 C16 -52.8(2) no
